data_7058986
loop_
_publ_author_name
'Sukhikh, Taisiya S.'
'Kolybalov, Dmitry S.'
'Pylova, Ekaterina K.'
'Bashirov, Denis A.'
'Komarov, Vladislav Y.'
'Kuratieva, Natalia V.'
'Smolentsev, Anton I.'
'Fitch, Andrew N.'
'Konchenko, Sergey N.'

_publ_section_title
;
 A fresh look at the structural diversity of dibenzoylmethanide complexes
 of lanthanides
;
_journal_issue 25
_journal_name_full 'New Journal of Chemistry'
_journal_page_first 9934
_journal_paper_doi 10.1039/C9NJ02059D
_journal_volume 43
_journal_year 2019
_chemical_formula_moiety 'C45 H33 Dy1 O7'
_chemical_formula_sum 'C45 H35 Dy O7'
_chemical_formula_weight 850.23
_space_group_crystal_system trigonal
_space_group_IT_number 146
_space_group_name_Hall 'R 3'
_space_group_name_H-M_alt 'R 3 :H'
_atom_sites_solution_hydrogens geom
_atom_sites_solution_primary direct
_audit_creation_date 2018-12-25
_audit_creation_method
;
Olex2 1.2
(compiled 2018.05.29 svn.r3508 for OlexSys, GUI svn.r5506)
;
_audit_update_record
;
2019-04-18 deposited with the CCDC.	2019-05-30 downloaded from the CCDC.
;
_cell_angle_alpha 90
_cell_angle_beta 90
_cell_angle_gamma 120
_cell_formula_units_Z 3
_cell_length_a 22.7056(10)
_cell_length_b 22.7056(10)
_cell_length_c 6.3514(3)
_cell_measurement_reflns_used 5629
_cell_measurement_temperature 298(2)
_cell_measurement_theta_max 25.77
_cell_measurement_theta_min 3.11
_cell_volume 2835.7(2)
_computing_molecular_graphics 'Olex2 (Dolomanov et al., 2009)'
_computing_publication_material 'Olex2 (Dolomanov et al., 2009)'
_computing_structure_refinement 'ShelXL (Sheldrick, 2015)'
_computing_structure_solution 'ShelXS (Sheldrick, 2008)'
_diffrn_ambient_temperature 298(2)
_diffrn_measured_fraction_theta_full 0.984
_diffrn_measured_fraction_theta_max 0.983
_diffrn_measurement_device_type 'CCD area detector'
_diffrn_measurement_method 'phi and omega scans'
_diffrn_radiation_monochromator graphite
_diffrn_radiation_type MoK\a
_diffrn_radiation_wavelength 0.71073
_diffrn_reflns_av_R_equivalents 0.0354
_diffrn_reflns_av_unetI/netI 0.0445
_diffrn_reflns_Laue_measured_fraction_full 0.984
_diffrn_reflns_Laue_measured_fraction_max 0.983
_diffrn_reflns_limit_h_max 27
_diffrn_reflns_limit_h_min -27
_diffrn_reflns_limit_k_max 27
_diffrn_reflns_limit_k_min -27
_diffrn_reflns_limit_l_max 7
_diffrn_reflns_limit_l_min -5
_diffrn_reflns_number 5976
_diffrn_reflns_point_group_measured_fraction_full 0.860
_diffrn_reflns_point_group_measured_fraction_max 0.860
_diffrn_reflns_theta_full 25.809
_diffrn_reflns_theta_max 25.809
_diffrn_reflns_theta_min 3.108
_exptl_absorpt_coefficient_mu 2.028
_exptl_absorpt_correction_T_max 0.7453
_exptl_absorpt_correction_T_min 0.6239
_exptl_absorpt_correction_type multi-scan
_exptl_absorpt_process_details
'SADABS-2012/1 (Bruker,2012) was used for absorption correction. wR2(int) was 0.1129 before and 0.0578 after correction. The Ratio of minimum to maximum transmission is 0.8371. The \l/2 correction factor is 0.0015.'
_exptl_crystal_colour yellow
_exptl_crystal_colour_primary yellow
_exptl_crystal_density_diffrn 1.494
_exptl_crystal_description prism
_exptl_crystal_F_000 1281
_exptl_crystal_size_max 0.45
_exptl_crystal_size_mid 0.13
_exptl_crystal_size_min 0.13
_refine_diff_density_max 0.547
_refine_diff_density_min -0.376
_refine_diff_density_rms 0.057
_refine_ls_abs_structure_details
;
 Flack x determined using 893 quotients [(I+)-(I-)]/[(I+)+(I-)]
 (Parsons, Flack and Wagner, Acta Cryst. B69 (2013) 249-259).
;
_refine_ls_abs_structure_Flack 0.020(8)
_refine_ls_extinction_method none
_refine_ls_goodness_of_fit_ref 1.058
_refine_ls_hydrogen_treatment constr
_refine_ls_matrix_type full
_refine_ls_number_parameters 160
_refine_ls_number_reflns 2087
_refine_ls_number_restraints 49
_refine_ls_restrained_S_all 1.155
_refine_ls_R_factor_all 0.0236
_refine_ls_R_factor_gt 0.0236
_refine_ls_shift/su_max 0.002
_refine_ls_shift/su_mean 0.000
_refine_ls_structure_factor_coef Fsqd
_refine_ls_weighting_details 'w=1/[\s^2^(Fo^2^)+(0.0284P)^2^+0.1024P] where P=(Fo^2^+2Fc^2^)/3'
_refine_ls_weighting_scheme calc
_refine_ls_wR_factor_gt 0.0587
_refine_ls_wR_factor_ref 0.0587
_reflns_Friedel_coverage 0.749
_reflns_Friedel_fraction_full 0.737
_reflns_Friedel_fraction_max 0.736
_reflns_number_gt 2087
_reflns_number_total 2087
_reflns_threshold_expression 'I > 2\s(I)'
_cod_data_source_file c9nj02059d2.cif
_cod_data_source_block kds36_1
_cod_original_cell_volume 2835.7(3)
_cod_original_sg_symbol_H-M 'R 3'
_cod_database_code 7058986
_shelx_shelxl_version_number 2017/1
_shelx_space_group_comment
;
The symmetry employed for this shelxl refinement is uniquely defined
by the following loop, which should always be used as a source of
symmetry information in preference to the above space-group names.
They are only intended as comments.
;
_shelx_estimated_absorpt_t_max 0.778
_shelx_estimated_absorpt_t_min 0.462
_olex2_refinement_description
;
1. Fixed Uiso
 At 1.2 times of:
  All C(H) groups
2. Rigid bond restraints
 C21, C22, C23, C24, C25, C26
 with sigma for 1-2 distances of 0.005 and sigma for 1-3 distances of 0.005
3. Uiso/Uaniso restraints and constraints
C21 \\sim C22 \\sim C23 \\sim C24 \\sim C25 \\sim C26: within 1.7A with sigma
of 0.01 and sigma for terminal atoms of 0.02
4.a Aromatic/amide H refined with riding coordinates:
 C2(H2), C12(H12), C13(H13), C14(H14), C15(H15), C16(H16), C22(H22), C23(H23),
 C24(H24), C25(H25), C26(H26)
;
_olex2_submission_special_instructions 'No special instructions were received'

loop_
_space_group_symop_operation_xyz
'x, y, z'
'-y, x-y, z'
'-x+y, -x, z'
'x+2/3, y+1/3, z+1/3'
'-y+2/3, x-y+1/3, z+1/3'
'-x+y+2/3, -x+1/3, z+1/3'
'x+1/3, y+2/3, z+2/3'
'-y+1/3, x-y+2/3, z+2/3'
'-x+y+1/3, -x+2/3, z+2/3'

loop_
_atom_site_label
_atom_site_type_symbol
_atom_site_fract_x
_atom_site_fract_y
_atom_site_fract_z
_atom_site_U_iso_or_equiv
_atom_site_adp_type
_atom_site_occupancy
_atom_site_site_symmetry_order
_atom_site_calc_flag
_atom_site_refinement_flags_posn
_atom_site_refinement_flags_adp
_atom_site_refinement_flags_occupancy
Dy1 Dy 0.666667 0.333333 0.56858(2) 0.04651(13) Uani 1 3 d S T P
O1 O 0.6285(2) 0.4056(2) 0.6699(7) 0.0559(9) Uani 1 1 d . . .
O2 O 0.5822(2) 0.31634(19) 0.3315(7) 0.0512(9) Uani 1 1 d . . .
O3 O 0.666667 0.333333 0.9487(12) 0.0615(17) Uani 1 3 d S T P
C1 C 0.5870(3) 0.4223(2) 0.6009(10) 0.0487(11) Uani 1 1 d . . .
C2 C 0.5440(3) 0.3915(3) 0.4304(11) 0.0559(13) Uani 1 1 d . . .
H2 H 0.513634 0.406216 0.396542 0.067 Uiso 1 1 calc R . .
C3 C 0.5428(2) 0.3406(2) 0.3064(9) 0.0442(10) Uani 1 1 d . . .
C11 C 0.5835(3) 0.4787(2) 0.7166(11) 0.0545(13) Uani 1 1 d . . .
C12 C 0.5561(4) 0.5152(3) 0.6250(14) 0.0731(18) Uani 1 1 d . . .
H12 H 0.538147 0.504658 0.489629 0.088 Uiso 1 1 calc R . .
C13 C 0.5556(5) 0.5679(4) 0.7375(19) 0.091(3) Uani 1 1 d . . .
H13 H 0.536155 0.591444 0.676740 0.110 Uiso 1 1 calc R . .
C14 C 0.5822(4) 0.5851(4) 0.9282(19) 0.096(3) Uani 1 1 d . . .
H14 H 0.582681 0.621342 0.997928 0.115 Uiso 1 1 calc R . .
C15 C 0.6089(4) 0.5499(5) 1.0227(16) 0.092(3) Uani 1 1 d . . .
H15 H 0.626827 0.561454 1.157845 0.111 Uiso 1 1 calc R . .
C16 C 0.6091(3) 0.4953(4) 0.9140(12) 0.0693(19) Uani 1 1 d . . .
H16 H 0.626898 0.470822 0.978687 0.083 Uiso 1 1 calc R . .
C21 C 0.4926(3) 0.3113(3) 0.1306(11) 0.0530(12) Uani 1 1 d . U .
C22 C 0.4959(4) 0.2689(4) -0.0112(16) 0.087(2) Uani 1 1 d . U .
H22 H 0.529116 0.256665 0.005788 0.104 Uiso 1 1 calc R . .
C23 C 0.4523(5) 0.2429(6) -0.1800(19) 0.104(3) Uani 1 1 d . U .
H23 H 0.456912 0.214291 -0.274928 0.125 Uiso 1 1 calc R . .
C24 C 0.4033(5) 0.2584(5) -0.2087(19) 0.100(3) Uani 1 1 d . U .
H24 H 0.368901 0.235316 -0.306981 0.120 Uiso 1 1 calc R . .
C25 C 0.4055(6) 0.3066(6) -0.095(2) 0.122(3) Uani 1 1 d . U .
H25 H 0.376760 0.323543 -0.127325 0.146 Uiso 1 1 calc R . .
C26 C 0.4495(5) 0.3336(6) 0.073(2) 0.112(3) Uani 1 1 d . U .
H26 H 0.449736 0.368508 0.150365 0.135 Uiso 1 1 calc R . .

loop_
_atom_site_aniso_label
_atom_site_aniso_U_11
_atom_site_aniso_U_22
_atom_site_aniso_U_33
_atom_site_aniso_U_23
_atom_site_aniso_U_13
_atom_site_aniso_U_12
Dy1 0.05216(14) 0.05216(14) 0.0352(2) 0.000 0.000 0.02608(7)
O1 0.061(2) 0.061(2) 0.046(3) -0.0185(18) -0.0058(18) 0.0312(18)
O2 0.0578(19) 0.0552(19) 0.049(3) -0.0144(18) -0.0117(17) 0.0344(16)
O3 0.077(3) 0.077(3) 0.031(4) 0.000 0.000 0.0383(14)
C1 0.050(2) 0.044(2) 0.048(3) -0.007(2) 0.007(2) 0.0204(19)
C2 0.062(3) 0.053(3) 0.060(4) -0.014(2) -0.008(2) 0.034(2)
C3 0.042(2) 0.043(2) 0.045(3) -0.0047(19) 0.0026(19) 0.0189(17)
C11 0.051(2) 0.039(2) 0.062(4) -0.011(2) 0.015(2) 0.0137(19)
C12 0.092(4) 0.055(3) 0.077(5) -0.004(3) 0.018(4) 0.040(3)
C13 0.096(5) 0.057(3) 0.123(9) -0.009(4) 0.030(5) 0.041(3)
C14 0.074(4) 0.065(4) 0.134(9) -0.042(5) 0.024(5) 0.023(3)
C15 0.064(4) 0.093(5) 0.084(7) -0.045(5) 0.000(4) 0.012(4)
C16 0.056(3) 0.073(4) 0.066(5) -0.031(3) 0.000(3) 0.023(3)
C21 0.043(2) 0.047(2) 0.070(4) -0.016(2) -0.011(2) 0.0231(19)
C22 0.076(4) 0.105(5) 0.101(6) -0.051(4) -0.036(3) 0.062(3)
C23 0.087(4) 0.126(5) 0.113(6) -0.068(5) -0.046(4) 0.064(4)
C24 0.084(4) 0.102(5) 0.122(6) -0.056(4) -0.062(4) 0.052(4)
C25 0.124(5) 0.133(6) 0.151(7) -0.069(5) -0.081(5) 0.096(5)
C26 0.117(5) 0.123(5) 0.139(7) -0.073(5) -0.068(5) 0.091(4)

loop_
_atom_type_symbol
_atom_type_description
_atom_type_scat_dispersion_real
_atom_type_scat_dispersion_imag
_atom_type_scat_source
C C 0.0033 0.0016 'International Tables Vol C Tables 4.2.6.8 and 6.1.1.4'
H H 0.0000 0.0000 'International Tables Vol C Tables 4.2.6.8 and 6.1.1.4'
Dy Dy -0.1892 4.4098 'International Tables Vol C Tables 4.2.6.8 and 6.1.1.4'
O O 0.0106 0.0060 'International Tables Vol C Tables 4.2.6.8 and 6.1.1.4'

loop_
_geom_angle_atom_site_label_1
_geom_angle_atom_site_label_2
_geom_angle_atom_site_label_3
_geom_angle
_geom_angle_site_symmetry_1
_geom_angle_site_symmetry_3
O1 Dy1 O1 112.47(11) 3_665 2_655
O1 Dy1 O1 112.47(11) 3_665 .
O1 Dy1 O1 112.47(11) 2_655 .
O1 Dy1 O2 154.46(14) 2_655 3_665
O1 Dy1 O2 74.01(15) . .
O1 Dy1 O2 154.46(14) 3_665 .
O1 Dy1 O2 85.43(17) . 3_665
O1 Dy1 O2 85.43(17) 3_665 2_655
O1 Dy1 O2 85.43(17) 2_655 .
O1 Dy1 O2 74.01(15) 2_655 2_655
O1 Dy1 O2 154.46(14) . 2_655
O1 Dy1 O2 74.01(15) 3_665 3_665
O1 Dy1 O3 73.73(12) 3_665 .
O1 Dy1 O3 73.73(12) . .
O1 Dy1 O3 73.73(12) 2_655 .
O2 Dy1 O2 82.21(17) 2_655 3_665
O2 Dy1 O2 82.21(17) 3_665 .
O2 Dy1 O2 82.22(17) 2_655 .
O2 Dy1 O3 130.61(11) . .
O2 Dy1 O3 130.61(11) 2_655 .
O2 Dy1 O3 130.61(11) 3_665 .
C1 O1 Dy1 136.5(4) . .
C3 O2 Dy1 135.4(3) . .
O1 C1 C2 124.2(5) . .
O1 C1 C11 116.8(5) . .
C2 C1 C11 119.0(5) . .
C1 C2 H2 117.3 . .
C3 C2 C1 125.4(5) . .
C3 C2 H2 117.3 . .
O2 C3 C2 124.3(5) . .
O2 C3 C21 116.4(4) . .
C2 C3 C21 119.2(5) . .
C12 C11 C1 122.0(6) . .
C16 C11 C1 119.2(6) . .
C16 C11 C12 118.7(6) . .
C11 C12 H12 120.2 . .
C11 C12 C13 119.6(9) . .
C13 C12 H12 120.2 . .
C12 C13 H13 119.3 . .
C14 C13 C12 121.5(9) . .
C14 C13 H13 119.3 . .
C13 C14 H14 119.9 . .
C13 C14 C15 120.2(7) . .
C15 C14 H14 119.9 . .
C14 C15 H15 120.2 . .
C14 C15 C16 119.7(9) . .
C16 C15 H15 120.2 . .
C11 C16 C15 120.3(8) . .
C11 C16 H16 119.9 . .
C15 C16 H16 119.9 . .
C22 C21 C3 120.9(5) . .
C22 C21 C26 113.4(7) . .
C26 C21 C3 124.5(5) . .
C21 C22 H22 118.7 . .
C21 C22 C23 122.7(7) . .
C23 C22 H22 118.7 . .
C22 C23 H23 119.7 . .
C24 C23 C22 120.6(8) . .
C24 C23 H23 119.7 . .
C23 C24 H24 121.2 . .
C25 C24 C23 117.6(7) . .
C25 C24 H24 121.2 . .
C24 C25 H25 119.3 . .
C24 C25 C26 121.4(8) . .
C26 C25 H25 119.3 . .
C21 C26 C25 122.7(7) . .
C21 C26 H26 118.7 . .
C25 C26 H26 118.7 . .

loop_
_geom_bond_atom_site_label_1
_geom_bond_atom_site_label_2
_geom_bond_distance
_geom_bond_site_symmetry_2
Dy1 O1 2.297(4) 3_665
Dy1 O1 2.297(4) 2_655
Dy1 O1 2.297(4) .
Dy1 O2 2.313(4) 3_665
Dy1 O2 2.313(4) .
Dy1 O2 2.313(4) 2_655
Dy1 O3 2.415(8) .
O1 C1 1.259(7) .
O2 C3 1.274(6) .
C1 C2 1.390(9) .
C1 C11 1.512(7) .
C2 H2 0.9300 .
C2 C3 1.387(7) .
C3 C21 1.495(8) .
C11 C12 1.389(10) .
C11 C16 1.353(10) .
C12 H12 0.9300 .
C12 C13 1.399(10) .
C13 H13 0.9300 .
C13 C14 1.322(16) .
C14 H14 0.9300 .
C14 C15 1.360(16) .
C15 H15 0.9300 .
C15 C16 1.422(11) .
C16 H16 0.9300 .
C21 C22 1.348(9) .
C21 C26 1.356(9) .
C22 H22 0.9300 .
C22 C23 1.377(12) .
C23 H23 0.9300 .
C23 C24 1.336(12) .
C24 H24 0.9300 .
C24 C25 1.292(14) .
C25 H25 0.9300 .
C25 C26 1.381(13) .
C26 H26 0.9300 .

loop_
_geom_torsion_atom_site_label_1
_geom_torsion_atom_site_label_2
_geom_torsion_atom_site_label_3
_geom_torsion_atom_site_label_4
_geom_torsion
Dy1 O1 C1 C2 6.8(9)
Dy1 O1 C1 C11 -174.6(4)
Dy1 O2 C3 C2 2.6(9)
Dy1 O2 C3 C21 -177.4(4)
O1 C1 C2 C3 -3.2(10)
O1 C1 C11 C12 160.7(6)
O1 C1 C11 C16 -18.0(8)
O2 C3 C21 C22 -9.4(10)
O2 C3 C21 C26 -175.9(9)
C1 C2 C3 O2 -1.3(10)
C1 C2 C3 C21 178.7(6)
C1 C11 C12 C13 -178.5(6)
C1 C11 C16 C15 177.5(6)
C2 C1 C11 C12 -20.6(8)
C2 C1 C11 C16 160.8(6)
C2 C3 C21 C22 170.6(8)
C2 C3 C21 C26 4.1(12)
C3 C21 C22 C23 -177.4(10)
C3 C21 C26 C25 177.7(12)
C11 C1 C2 C3 178.2(6)
C11 C12 C13 C14 1.6(12)
C12 C11 C16 C15 -1.2(9)
C12 C13 C14 C15 -2.2(13)
C13 C14 C15 C16 1.1(13)
C14 C15 C16 C11 0.6(11)
C16 C11 C12 C13 0.1(10)
C21 C22 C23 C24 -1(2)
C22 C21 C26 C25 10.2(19)
C22 C23 C24 C25 11(2)
C23 C24 C25 C26 -11(3)
C24 C25 C26 C21 0(3)
C26 C21 C22 C23 -9.4(16)
